data_7054531
loop_
_publ_author_name
'Yadav, Priyanka'
'Ballabh, Amar'

_publ_section_title
;
 Odd--even effect in a thiazole based organogelator: understanding the
 interplay of non-covalent interactions on property and applications
;
_journal_issue 1
_journal_name_full 'New J. Chem.'
_journal_page_first 721
_journal_paper_doi 10.1039/C4NJ01247J
_journal_volume 39
_journal_year 2015
_chemical_formula_moiety 'C16 H28 N2 O S'
_chemical_formula_sum 'C16 H28 N2 O S'
_chemical_formula_weight 296.46
_chemical_name_systematic
;
 ? 
;
_space_group_crystal_system monoclinic
_space_group_IT_number 14
_space_group_name_Hall '-P 2ybc'
_space_group_name_H-M_alt 'P 1 21/c 1'
_symmetry_space_group_name_Hall '-P 2ybc'
_symmetry_space_group_name_H-M 'P 1 21/c 1'
_atom_sites_solution_hydrogens geom
_atom_sites_solution_primary iterative
_atom_sites_solution_secondary difmap
_audit_creation_date 2014-09-26
_audit_creation_method
;
Olex2 1.2
(compiled 2014.09.19 svn.r3010 for OlexSys, GUI svn.r4874)
;
_cell_angle_alpha 90.00
_cell_angle_beta 97.371(4)
_cell_angle_gamma 90.00
_cell_formula_units_Z 4
_cell_length_a 20.6963(8)
_cell_length_b 4.89894(19)
_cell_length_c 16.9658(7)
_cell_measurement_reflns_used 2546
_cell_measurement_temperature 298
_cell_measurement_theta_max 27.1970
_cell_measurement_theta_min 3.5880
_cell_volume 1705.95(12)
_computing_cell_refinement
;
CrysAlisPro, Agilent Technologies,
Version 1.171.36.28 (release 01-02-2013 CrysAlis171 .NET)
(compiled Feb  1 2013,16:14:44)
;
_computing_data_collection
;
CrysAlisPro, Agilent Technologies,
Version 1.171.36.28 (release 01-02-2013 CrysAlis171 .NET)
(compiled Feb  1 2013,16:14:44)
;
_computing_data_reduction
;
CrysAlisPro, Agilent Technologies,
Version 1.171.36.28 (release 01-02-2013 CrysAlis171 .NET)
(compiled Feb  1 2013,16:14:44)
;
_computing_molecular_graphics 'Olex2 (Dolomanov et al., 2009)'
_computing_publication_material 'Olex2 (Dolomanov et al., 2009)'
_computing_structure_refinement 'ShelXL (Sheldrick, 2008)'
_computing_structure_solution
;
Superflip (Palatinus & Chapuis, 2007;Palatinus & van der Lee, 2008;
Palatinus et al., 2012)
;
_diffrn_ambient_temperature 298
_diffrn_detector_area_resol_mean 16.1702
_diffrn_measured_fraction_theta_full 1.000
_diffrn_measured_fraction_theta_max 1.000
_diffrn_measurement_details
;
  1 omega  -81.00   71.00   1.0000    7.5200
omega____ theta____ kappa____ phi______ frames
    -       16.6632  -38.0000 -180.0000 152

  2 omega  -19.00    8.00   1.0000    7.5200
omega____ theta____ kappa____ phi______ frames
    -       16.6632  -99.0000  120.0000 27

  3 omega  -66.00   -7.00   1.0000   30.0600
omega____ theta____ kappa____ phi______ frames
    -       35.8427  -45.0000 -120.0000 59

  4 omega  -34.00   53.00   1.0000   30.0600
omega____ theta____ kappa____ phi______ frames
    -       35.8427  -30.0000   60.0000 87

  5 omega    9.00   75.00   1.0000   30.0600
omega____ theta____ kappa____ phi______ frames
    -       35.8427  -45.0000 -120.0000 66

  6 omega   27.00   80.00   1.0000   30.0600
omega____ theta____ kappa____ phi______ frames
    -       35.8427 -125.0000  -90.0000 53

  7 omega -142.00 -101.00   1.0000   30.0600
omega____ theta____ kappa____ phi______ frames
    -      -35.9989  -95.0000  150.0000 41

  8 omega  -68.00    6.00   1.0000   30.0600
omega____ theta____ kappa____ phi______ frames
    -      -35.9989   30.0000  -90.0000 74
;
_diffrn_measurement_device_type 'Xcalibur, Eos, Gemini'
_diffrn_measurement_method '\w scans'
_diffrn_orient_matrix_UB_11 -0.0213242000
_diffrn_orient_matrix_UB_12 -0.0196782000
_diffrn_orient_matrix_UB_13 0.0290545000
_diffrn_orient_matrix_UB_21 -0.0271229000
_diffrn_orient_matrix_UB_22 0.0253020000
_diffrn_orient_matrix_UB_23 -0.0291094000
_diffrn_orient_matrix_UB_31 -0.0018580000
_diffrn_orient_matrix_UB_32 -0.1412088000
_diffrn_orient_matrix_UB_33 -0.0092693000
_diffrn_radiation_monochromator graphite
_diffrn_radiation_type MoK\a
_diffrn_radiation_wavelength 0.71073
_diffrn_reflns_av_R_equivalents 0.0214
_diffrn_reflns_av_unetI/netI 0.0281
_diffrn_reflns_limit_h_max 25
_diffrn_reflns_limit_h_min -23
_diffrn_reflns_limit_k_max 3
_diffrn_reflns_limit_k_min -6
_diffrn_reflns_limit_l_max 19
_diffrn_reflns_limit_l_min -21
_diffrn_reflns_number 6661
_diffrn_reflns_theta_full 27.32
_diffrn_reflns_theta_max 27.32
_diffrn_reflns_theta_min 3.32
_diffrn_source 'Enhance (Mo) X-ray Source'
_exptl_absorpt_coefficient_mu 0.189
_exptl_absorpt_correction_T_max 1.00000
_exptl_absorpt_correction_T_min 0.65473
_exptl_absorpt_correction_type multi-scan
_exptl_absorpt_process_details
;
CrysAlisPro, Agilent Technologies,
Version 1.171.36.28 (release 01-02-2013 CrysAlis171 .NET)
(compiled Feb  1 2013,16:14:44)
Empirical absorption correction using spherical harmonics,
 implemented in SCALE3 ABSPACK scaling algorithm.
;
_exptl_crystal_colour colourless
_exptl_crystal_colour_primary colourless
_exptl_crystal_density_diffrn 1.154
_exptl_crystal_density_method 'not measured'
_exptl_crystal_description block
_exptl_crystal_F_000 648
_exptl_crystal_recrystallization_method 'Re-crystallisation from solvent: '
_exptl_crystal_size_max 0.9
_exptl_crystal_size_mid 0.15
_exptl_crystal_size_min 0.15
_refine_diff_density_max 0.251
_refine_diff_density_min -0.258
_refine_diff_density_rms 0.044
_refine_ls_extinction_method none
_refine_ls_goodness_of_fit_ref 1.067
_refine_ls_hydrogen_treatment mixed
_refine_ls_matrix_type full
_refine_ls_number_parameters 186
_refine_ls_number_reflns 3611
_refine_ls_number_restraints 0
_refine_ls_restrained_S_all 1.067
_refine_ls_R_factor_all 0.0541
_refine_ls_R_factor_gt 0.0445
_refine_ls_shift/su_max 0.001
_refine_ls_shift/su_mean 0.000
_refine_ls_structure_factor_coef Fsqd
_refine_ls_weighting_details 'calc w=1/[\s^2^(Fo^2^)+(0.0700P)^2^+0.2970P] where P=(Fo^2^+2Fc^2^)/3'
_refine_ls_weighting_scheme calc
_refine_ls_wR_factor_gt 0.1231
_refine_ls_wR_factor_ref 0.1339
_reflns_number_gt 3034
_reflns_number_total 3611
_reflns_threshold_expression >2sigma(I)
_cod_data_source_file c4nj01247j2.cif
_cod_data_source_block 1c
_cod_depositor_comments 'Adding full bibliography for 7054531--7054534.cif.'
_cod_database_code 7054531
_reflns_odcompleteness_completeness 99.57
_reflns_odcompleteness_iscentric 1
_reflns_odcompleteness_theta 26.32
_olex2_refinement_description
;
1. Fixed Uiso
 At 1.2 times of:
  All C(H) groups, All C(H,H) groups, All C(H,H,H) groups
2.a Secondary CH2 refined with riding coordinates:
 C8(H8A,H8B), C9(H9A,H9B), C10(H10A,H10B), C12(H12A,H12B), C13(H13A,H13B),
 C11(H11A,H11B), C14(H14A,H14B), C17(H17A,H17B), C15(H15A,H15B), C16(H16A,H16B),
  C18(H18A,H18B)
2.b Aromatic/amide H refined with riding coordinates:
 C3(H3), C4(H4)
2.c Idealised Me refined as rotating group:
 C19(H19A,H19B,H19C)
;
_olex2_submission_special_instructions 'No special instructions were received'

loop_
_space_group_symop_id
_space_group_symop_operation_xyz
1 'x, y, z'
2 '-x, y+1/2, -z+1/2'
3 '-x, -y, -z'
4 'x, -y-1/2, z-1/2'

loop_
_atom_site_label
_atom_site_type_symbol
_atom_site_fract_x
_atom_site_fract_y
_atom_site_fract_z
_atom_site_U_iso_or_equiv
_atom_site_adp_type
_atom_site_occupancy
_atom_site_calc_flag
_atom_site_refinement_flags_posn
S5 S 0.45650(2) -0.07837(9) 0.34922(2) 0.04749(16) Uani 1 d .
O20 O 0.34690(6) -0.0238(3) 0.41972(8) 0.0574(3) Uani 1 d .
N6 N 0.42560(6) 0.2811(3) 0.46200(8) 0.0402(3) Uani 1 d .
N2 N 0.52969(6) 0.2872(3) 0.42358(8) 0.0433(3) Uani 1 d .
C1 C 0.47129(7) 0.1826(3) 0.41740(8) 0.0367(3) Uani 1 d .
C7 C 0.36394(7) 0.1762(3) 0.45948(9) 0.0403(3) Uani 1 d .
C8 C 0.32043(7) 0.3317(3) 0.50780(10) 0.0458(4) Uani 1 d .
H8A H 0.3122 0.5111 0.4844 0.055 Uiso 1 calc R
H8B H 0.3430 0.3568 0.5611 0.055 Uiso 1 calc R
C9 C 0.25576(7) 0.1929(4) 0.51333(11) 0.0474(4) Uani 1 d .
H9A H 0.2634 0.0273 0.5444 0.057 Uiso 1 calc R
H9B H 0.2363 0.1412 0.4604 0.057 Uiso 1 calc R
C10 C 0.20830(7) 0.3719(3) 0.55079(10) 0.0458(4) Uani 1 d .
H10A H 0.2004 0.5365 0.5193 0.055 Uiso 1 calc R
H10B H 0.2281 0.4255 0.6034 0.055 Uiso 1 calc R
C3 C 0.56513(8) 0.1590(4) 0.37077(10) 0.0474(4) Uani 1 d .
H3 H 0.6079 0.2074 0.3661 0.057 Uiso 1 calc R
C12 C 0.09551(8) 0.4125(4) 0.59413(11) 0.0489(4) Uani 1 d .
H12A H 0.0877 0.5762 0.5622 0.059 Uiso 1 calc R
H12B H 0.1150 0.4679 0.6467 0.059 Uiso 1 calc R
C4 C 0.53437(8) -0.0385(4) 0.32679(10) 0.0504(4) Uani 1 d .
H4 H 0.5527 -0.1407 0.2891 0.060 Uiso 1 calc R
C13 C 0.03069(7) 0.2762(4) 0.60100(11) 0.0502(4) Uani 1 d .
H13A H 0.0110 0.2215 0.5484 0.060 Uiso 1 calc R
H13B H 0.0385 0.1122 0.6328 0.060 Uiso 1 calc R
C11 C 0.14356(8) 0.2341(4) 0.55761(11) 0.0499(4) Uani 1 d .
H11A H 0.1241 0.1785 0.5050 0.060 Uiso 1 calc R
H11B H 0.1515 0.0705 0.5896 0.060 Uiso 1 calc R
C14 C -0.01682(8) 0.4560(4) 0.63786(11) 0.0546(5) Uani 1 d .
H14A H 0.0033 0.5119 0.6902 0.065 Uiso 1 calc R
H14B H -0.0246 0.6194 0.6058 0.065 Uiso 1 calc R
C17 C -0.19274(8) 0.3860(4) 0.69423(12) 0.0578(5) Uani 1 d .
H17A H -0.1843 0.2341 0.7308 0.069 Uiso 1 calc R
H17B H -0.2138 0.3140 0.6442 0.069 Uiso 1 calc R
C15 C -0.08171(8) 0.3245(4) 0.64603(11) 0.0521(4) Uani 1 d .
H15A H -0.0743 0.1644 0.6796 0.063 Uiso 1 calc R
H15B H -0.1015 0.2641 0.5940 0.063 Uiso 1 calc R
C16 C -0.12870(9) 0.5125(4) 0.68087(12) 0.0592(5) Uani 1 d .
H16A H -0.1076 0.5811 0.7313 0.071 Uiso 1 calc R
H16B H -0.1375 0.6678 0.6456 0.071 Uiso 1 calc R
C18 C -0.23869(10) 0.5826(5) 0.72717(14) 0.0722(6) Uani 1 d .
H18A H -0.2163 0.6643 0.7752 0.087 Uiso 1 calc R
H18B H -0.2492 0.7280 0.6889 0.087 Uiso 1 calc R
C19 C -0.30053(11) 0.4590(6) 0.74610(16) 0.0930(8) Uani 1 d .
H19A H -0.3241 0.3837 0.6986 0.112 Uiso 1 calc GR
H19B H -0.3266 0.5967 0.7671 0.112 Uiso 1 calc GR
H19C H -0.2909 0.3169 0.7848 0.112 Uiso 1 calc GR
H6 H 0.4355(9) 0.416(4) 0.4967(11) 0.054(5) Uiso 1 d .

loop_
_atom_site_aniso_label
_atom_site_aniso_U_11
_atom_site_aniso_U_22
_atom_site_aniso_U_33
_atom_site_aniso_U_23
_atom_site_aniso_U_13
_atom_site_aniso_U_12
S5 0.0410(2) 0.0492(3) 0.0544(3) -0.01094(17) 0.01421(18) -0.00487(17)
O20 0.0404(6) 0.0590(7) 0.0752(8) -0.0209(7) 0.0170(6) -0.0114(6)
N6 0.0294(6) 0.0425(7) 0.0510(7) -0.0073(6) 0.0144(5) -0.0036(5)
N2 0.0305(6) 0.0472(7) 0.0545(7) -0.0066(6) 0.0141(5) -0.0024(5)
C1 0.0324(7) 0.0363(7) 0.0427(7) 0.0022(6) 0.0101(6) 0.0008(6)
C7 0.0305(7) 0.0419(8) 0.0497(8) -0.0005(7) 0.0101(6) -0.0037(6)
C8 0.0318(8) 0.0473(9) 0.0607(10) -0.0069(8) 0.0155(7) -0.0045(7)
C9 0.0326(8) 0.0508(9) 0.0618(10) -0.0047(8) 0.0171(7) -0.0060(7)
C10 0.0335(8) 0.0499(9) 0.0564(9) -0.0027(7) 0.0155(7) -0.0038(7)
C3 0.0347(8) 0.0546(9) 0.0562(9) -0.0053(8) 0.0190(7) 0.0004(7)
C12 0.0341(8) 0.0551(10) 0.0603(10) -0.0039(8) 0.0169(7) -0.0048(7)
C4 0.0438(9) 0.0572(10) 0.0534(9) -0.0081(8) 0.0184(7) 0.0036(8)
C13 0.0338(8) 0.0575(10) 0.0618(10) -0.0057(8) 0.0163(7) -0.0055(7)
C11 0.0337(8) 0.0572(10) 0.0618(10) -0.0077(8) 0.0172(7) -0.0069(7)
C14 0.0351(8) 0.0655(11) 0.0660(11) -0.0103(9) 0.0177(8) -0.0059(8)
C17 0.0388(9) 0.0729(12) 0.0652(11) -0.0013(9) 0.0199(8) -0.0061(9)
C15 0.0362(8) 0.0610(10) 0.0618(10) -0.0027(8) 0.0166(7) -0.0048(8)
C16 0.0378(9) 0.0754(12) 0.0679(11) -0.0139(10) 0.0204(8) -0.0076(9)
C18 0.0454(10) 0.1018(17) 0.0731(13) -0.0210(12) 0.0219(9) -0.0090(11)
C19 0.0521(12) 0.134(2) 0.1002(18) -0.0170(17) 0.0386(12) -0.0122(14)

loop_
_atom_type_symbol
_atom_type_description
_atom_type_scat_dispersion_real
_atom_type_scat_dispersion_imag
_atom_type_scat_source
C C 0.0033 0.0016 'International Tables Vol C Tables 4.2.6.8 and 6.1.1.4'
H H 0.0000 0.0000 'International Tables Vol C Tables 4.2.6.8 and 6.1.1.4'
N N 0.0061 0.0033 'International Tables Vol C Tables 4.2.6.8 and 6.1.1.4'
O O 0.0106 0.0060 'International Tables Vol C Tables 4.2.6.8 and 6.1.1.4'
S S 0.1246 0.1234 'International Tables Vol C Tables 4.2.6.8 and 6.1.1.4'

loop_
_geom_angle_atom_site_label_1
_geom_angle_atom_site_label_2
_geom_angle_atom_site_label_3
_geom_angle
C4 S5 C1 88.48(7)
C7 N6 C1 123.75(14)
C1 N2 C3 109.46(14)
N6 C1 S5 123.70(11)
N2 C1 S5 115.33(11)
N2 C1 N6 120.96(14)
O20 C7 N6 121.45(14)
O20 C7 C8 124.08(14)
N6 C7 C8 114.46(14)
C7 C8 C9 113.76(14)
C8 C9 C10 113.06(14)
C9 C10 C11 113.63(14)
C4 C3 N2 116.01(15)
C11 C12 C13 114.28(15)
C3 C4 S5 110.71(12)
C14 C13 C12 113.80(15)
C12 C11 C10 114.02(15)
C15 C14 C13 114.95(15)
C16 C17 C18 113.66(17)
C14 C15 C16 113.54(16)
C17 C16 C15 115.48(17)
C19 C18 C17 114.9(2)

loop_
_geom_bond_atom_site_label_1
_geom_bond_atom_site_label_2
_geom_bond_distance
S5 C1 1.7250(15)
S5 C4 1.7139(17)
O20 C7 1.2159(19)
N6 C1 1.3721(18)
N6 C7 1.3713(18)
N2 C1 1.3045(18)
N2 C3 1.380(2)
C7 C8 1.501(2)
C8 C9 1.515(2)
C9 C10 1.516(2)
C10 C11 1.518(2)
C3 C4 1.333(2)
C12 C13 1.516(2)
C12 C11 1.515(2)
C13 C14 1.514(2)
C14 C15 1.512(2)
C17 C16 1.506(2)
C17 C18 1.510(3)
C15 C16 1.514(2)
C18 C19 1.488(3)
